data_4115621
loop_
_publ_author_name
'Jerry L. Atwood'
'Leonard J. Barbour'
'Timothy J. Ness'
'Colin L. Raston'
'Paul L. Raston'

_publ_section_title
;
 A Well-Resolved Ice-like (H2O)8 Cluster in an Organic Supramolecular
 Complex
;
_journal_name_full 'Journal of the American Chemical Society'
_journal_page_first 7192
_journal_page_last 7193
_journal_paper_doi 10.1021/ja015757k
_journal_volume 123
_journal_year 2001
_chemical_formula_sum 'C38 H60 O16'
_chemical_formula_weight 772.86
_chemical_name_systematic
; 
 ? 
;
_space_group_IT_number 137
_symmetry_cell_setting tetragonal
_symmetry_space_group_name_Hall '-P 4ac 2a'
_symmetry_space_group_name_H-M 'P 42/n m c :2'
_atom_sites_solution_hydrogens geom
_atom_sites_solution_primary direct
_atom_sites_solution_secondary difmap
_audit_creation_method SHELXL-97
_cell_angle_alpha 90.00
_cell_angle_beta 90.00
_cell_angle_gamma 90.00
_cell_formula_units_Z 4
_cell_length_a 16.2553(7)
_cell_length_b 16.2553(7)
_cell_length_c 15.0336(10)
_cell_measurement_temperature 173(2)
_cell_volume 3972.4(4)
_computing_structure_refinement 'SHELXL-97 (Sheldrick, 1997)'
_computing_structure_solution 'SHELXS-97 (Sheldrick, 1990)'
_diffrn_ambient_temperature 173(2)
_diffrn_measured_fraction_theta_full 1.000
_diffrn_measured_fraction_theta_max 1.000
_diffrn_radiation_monochromator graphite
_diffrn_radiation_source 'fine-focus sealed tube'
_diffrn_radiation_type MoK\a
_diffrn_radiation_wavelength 0.71073
_diffrn_reflns_av_R_equivalents 0.0800
_diffrn_reflns_av_sigmaI/netI 0.0433
_diffrn_reflns_limit_h_max 20
_diffrn_reflns_limit_h_min -20
_diffrn_reflns_limit_k_max 12
_diffrn_reflns_limit_k_min -20
_diffrn_reflns_limit_l_max 18
_diffrn_reflns_limit_l_min -19
_diffrn_reflns_number 23815
_diffrn_reflns_theta_full 27.12
_diffrn_reflns_theta_max 27.12
_diffrn_reflns_theta_min 1.77
_exptl_absorpt_coefficient_mu 0.100
_exptl_absorpt_correction_T_max 0.9803
_exptl_absorpt_correction_T_min 0.9610
_exptl_crystal_density_diffrn 1.292
_exptl_crystal_F_000 1664
_exptl_crystal_size_max 0.40
_exptl_crystal_size_mid 0.35
_exptl_crystal_size_min 0.20
_refine_diff_density_max 0.447
_refine_diff_density_min -0.187
_refine_diff_density_rms 0.051
_refine_ls_extinction_method none
_refine_ls_goodness_of_fit_ref 0.948
_refine_ls_hydrogen_treatment mixed
_refine_ls_matrix_type full
_refine_ls_number_parameters 160
_refine_ls_number_reflns 2363
_refine_ls_number_restraints 8
_refine_ls_restrained_S_all 0.951
_refine_ls_R_factor_all 0.0840
_refine_ls_R_factor_gt 0.0441
_refine_ls_shift/su_max 0.000
_refine_ls_shift/su_mean 0.000
_refine_ls_structure_factor_coef Fsqd
_refine_ls_weighting_details 'calc w=1/[\s^2^(Fo^2^)+(0.0756P)^2^+0.0000P] where P=(Fo^2^+2Fc^2^)/3'
_refine_ls_weighting_scheme calc
_refine_ls_wR_factor_gt 0.1096
_refine_ls_wR_factor_ref 0.1252
_reflns_number_gt 1489
_reflns_number_total 2363
_reflns_threshold_expression >2sigma(I)
_cod_data_source_file ja015757k_x4a.cif
_cod_data_source_block d:\xray\people\paul\x4a
_cod_original_sg_symbol_H-M 'P 42/n m c'
_cod_database_code 4115621

loop_
_symmetry_equiv_pos_as_xyz
'x, y, z'
'-y+1/2, x, z+1/2'
'-x+1/2, -y+1/2, z'
'y, -x+1/2, z+1/2'
'x+1/2, -y, -z'
'-x, y+1/2, -z'
'y+1/2, x+1/2, -z+1/2'
'-y, -x, -z+1/2'
'-x, -y, -z'
'y-1/2, -x, -z-1/2'
'x-1/2, y-1/2, -z'
'-y, x-1/2, -z-1/2'
'-x-1/2, y, z'
'x, -y-1/2, z'
'-y-1/2, -x-1/2, z-1/2'
'y, x, z-1/2'

loop_
_atom_site_label
_atom_site_type_symbol
_atom_site_fract_x
_atom_site_fract_y
_atom_site_fract_z
_atom_site_U_iso_or_equiv
_atom_site_adp_type
_atom_site_occupancy
_atom_site_symmetry_multiplicity
_atom_site_calc_flag
_atom_site_refinement_flags
O1A O 0.60373(7) 0.46998(8) 0.09863(9) 0.0313(3) Uani 1 1 d D
C2A C 0.7500 0.46929(15) 0.09458(16) 0.0252(6) Uani 1 2 d S
H2A H 0.7500 0.4285 0.1398 0.030 Uiso 1 2 calc SR
O1B O 0.50814(8) 0.60404(7) 0.12608(9) 0.0363(4) Uani 1 1 d D
C1B C 0.53064(10) 0.67638(10) 0.08418(11) 0.0245(4) Uani 1 1 d .
C3B C 0.57203(9) 0.67427(10) 0.00311(10) 0.0196(4) Uani 1 1 d .
C1A C 0.67614(10) 0.49867(10) 0.06206(10) 0.0220(4) Uani 1 1 d .
C4B C 0.59237(13) 0.7500 -0.03479(15) 0.0192(5) Uani 1 2 d S
H4B H 0.6217 0.7500 -0.0894 0.023 Uiso 1 2 calc SR
C2B C 0.51055(15) 0.7500 0.12443(16) 0.0286(6) Uani 1 2 d S
H2B H 0.4828 0.7500 0.1800 0.034 Uiso 1 2 calc SR
C5A C 0.59325(10) 0.59244(10) -0.04109(10) 0.0191(4) Uani 1 1 d .
H5A H 0.5492 0.5526 -0.0237 0.023 Uiso 1 1 calc R
C3A C 0.67425(9) 0.55787(9) -0.00562(10) 0.0191(4) Uani 1 1 d .
C4A C 0.7500 0.58610(13) -0.03687(14) 0.0182(5) Uani 1 2 d S
H4A H 0.7500 0.6269 -0.0821 0.022 Uiso 1 2 calc SR
C6A C 0.59267(10) 0.59699(10) -0.14286(11) 0.0236(4) Uani 1 1 d .
H6A3 H 0.5397 0.6188 -0.1631 0.035 Uiso 1 1 calc R
H6A1 H 0.6009 0.5418 -0.1675 0.035 Uiso 1 1 calc R
H6A2 H 0.6370 0.6333 -0.1630 0.035 Uiso 1 1 calc R
O1E O 0.38788(8) 0.61212(8) 0.2500 0.0315(4) Uani 1 2 d SD
O1D O 0.2500 0.2500 0.19065(16) 0.0305(6) Uani 1 4 d S
C2D C 0.2500 0.2500 0.2711(2) 0.0323(9) Uani 1 4 d S
C1D C 0.1718(3) 0.2500 0.3220(2) 0.0720(12) Uani 1 2 d S
H1D3 H 0.1281 0.2742 0.2855 0.108 Uiso 0.50 1 calc PR
H1D2 H 0.1787 0.2824 0.3764 0.108 Uiso 0.50 1 calc PR
H1D1 H 0.1571 0.1934 0.3376 0.108 Uiso 0.50 1 calc PR
O1F O 0.2500 0.60009(13) 0.14532(13) 0.0431(5) Uani 1 2 d SD
O1G O 0.62570(9) 0.37430(9) 0.2500 0.0665(7) Uani 1 2 d SD
C2C C 0.7500 0.2500 0.0756(3) 0.0449(11) Uani 1 4 d S
C1C C 0.6717(2) 0.2500 0.0242(2) 0.0603(9) Uani 1 2 d S
H1C3 H 0.6768 0.2128 -0.0268 0.090 Uiso 0.50 1 calc PR
H1C2 H 0.6601 0.3058 0.0031 0.090 Uiso 0.50 1 calc PR
H1C1 H 0.6267 0.2314 0.0626 0.090 Uiso 0.50 1 calc PR
O1C O 0.7500 0.2500 0.15671(19) 0.0626(10) Uani 1 4 d S
H1B H 0.548(2) 0.5624(15) 0.112(3) 0.158(16) Uiso 1 1 d D
H1E H 0.429(2) 0.610(3) 0.205(2) 0.194(19) Uiso 1 1 d D
H1F H 0.3025(18) 0.600(3) 0.185(3) 0.21(2) Uiso 1 1 d D
H1A H 0.607(3) 0.429(2) 0.1403(19) 0.199(19) Uiso 1 1 d D

loop_
_atom_site_aniso_label
_atom_site_aniso_U_11
_atom_site_aniso_U_22
_atom_site_aniso_U_33
_atom_site_aniso_U_23
_atom_site_aniso_U_13
_atom_site_aniso_U_12
O1A 0.0217(7) 0.0296(7) 0.0428(8) 0.0109(6) 0.0077(6) -0.0043(5)
C2A 0.0266(14) 0.0214(13) 0.0276(13) 0.0063(10) 0.000 0.000
O1B 0.0417(8) 0.0210(7) 0.0462(8) 0.0075(6) 0.0208(7) 0.0007(6)
C1B 0.0242(9) 0.0210(9) 0.0283(9) 0.0038(7) 0.0058(7) -0.0010(7)
C3B 0.0143(8) 0.0205(9) 0.0241(8) 0.0008(7) -0.0003(6) 0.0001(6)
C1A 0.0198(9) 0.0202(9) 0.0261(8) 0.0007(7) 0.0034(7) -0.0030(7)
C4B 0.0132(11) 0.0224(12) 0.0221(12) 0.000 0.0009(9) 0.000
C2B 0.0314(15) 0.0272(14) 0.0272(13) 0.000 0.0132(11) 0.000
C5A 0.0157(8) 0.0187(8) 0.0231(8) 0.0012(7) -0.0001(7) -0.0036(6)
C3A 0.0196(9) 0.0156(8) 0.0220(8) -0.0032(6) 0.0006(7) 0.0000(6)
C4A 0.0214(12) 0.0142(11) 0.0190(11) -0.0008(9) 0.000 0.000
C6A 0.0231(9) 0.0221(9) 0.0255(9) -0.0018(7) -0.0034(7) -0.0006(7)
O1E 0.0318(7) 0.0318(7) 0.0309(10) 0.0048(6) 0.0048(6) 0.0023(8)
O1D 0.0291(14) 0.0404(16) 0.0221(12) 0.000 0.000 0.000
C2D 0.055(3) 0.0159(19) 0.0259(19) 0.000 0.000 0.000
C1D 0.110(3) 0.051(2) 0.055(2) 0.000 0.053(2) 0.000
O1F 0.0388(12) 0.0496(13) 0.0408(12) -0.0062(10) 0.000 0.000
O1G 0.0489(9) 0.0489(9) 0.1019(19) 0.0249(10) 0.0249(10) 0.0141(11)
C2C 0.066(3) 0.029(2) 0.040(2) 0.000 0.000 0.000
C1C 0.058(2) 0.067(2) 0.055(2) 0.000 -0.0023(18) 0.000
O1C 0.084(3) 0.071(2) 0.0330(17) 0.000 0.000 0.000

loop_
_atom_type_symbol
_atom_type_description
_atom_type_scat_dispersion_real
_atom_type_scat_dispersion_imag
_atom_type_scat_source
C C 0.0033 0.0016 'International Tables Vol C Tables 4.2.6.8 and 6.1.1.4'
H H 0.0000 0.0000 'International Tables Vol C Tables 4.2.6.8 and 6.1.1.4'
O O 0.0106 0.0060 'International Tables Vol C Tables 4.2.6.8 and 6.1.1.4'

loop_
_geom_angle_atom_site_label_1
_geom_angle_atom_site_label_2
_geom_angle_atom_site_label_3
_geom_angle
_geom_angle_site_symmetry_1
_geom_angle_site_symmetry_3
C1A C2A C1A 120.7(2) 13_755 .
C2B C1B O1B 118.35(15) . .
C2B C1B C3B 121.29(16) . .
O1B C1B C3B 120.36(15) . .
C1B C3B C4B 116.74(16) . .
C1B C3B C5A 120.77(14) . .
C4B C3B C5A 122.49(15) . .
O1A C1A C2A 118.91(15) . .
O1A C1A C3A 120.19(14) . .
C2A C1A C3A 120.90(16) . .
C3B C4B C3B 123.7(2) . 14_575
C1B C2B C1B 120.2(2) . 14_575
C3B C5A C3A 111.31(13) . .
C3B C5A C6A 113.04(13) . .
C3A C5A C6A 111.82(13) . .
C4A C3A C1A 116.82(15) . .
C4A C3A C5A 121.46(15) . .
C1A C3A C5A 121.67(13) . .
C3A C4A C3A 123.8(2) 13_755 .
O1D C2D C1D 121.0(2) . 3
O1D C2D C1D 121.0(2) . .
C1D C2D C1D 117.9(4) 3 .
O1C C2C C1C 121.23(19) . .
O1C C2C C1C 121.23(19) . 3_655
C1C C2C C1C 117.5(4) . 3_655

loop_
_geom_bond_atom_site_label_1
_geom_bond_atom_site_label_2
_geom_bond_distance
_geom_bond_site_symmetry_2
O1A C1A 1.3802(19) .
C2A C1A 1.382(2) 13_755
C2A C1A 1.382(2) .
O1B C1B 1.3832(19) .
C1B C2B 1.380(2) .
C1B C3B 1.393(2) .
C3B C4B 1.3962(18) .
C3B C5A 1.526(2) .
C1A C3A 1.401(2) .
C4B C3B 1.3962(18) 14_575
C2B C1B 1.380(2) 14_575
C5A C3A 1.528(2) .
C5A C6A 1.532(2) .
C3A C4A 1.3955(18) .
C4A C3A 1.3955(18) 13_755
O1D C2D 1.210(4) .
C2D C1D 1.483(4) 3
C2D C1D 1.483(4) .
C2C O1C 1.220(4) .
C2C C1C 1.488(4) .
C2C C1C 1.488(4) 3_655
